data_7247239
loop_
_publ_author_name
'Vinayagamoorthy, Raji'
'Rani, Muthurakku Usha'
'Kalainathan, Sivaperuman'
'Anand, Sekar'

_publ_section_title
;
 A novel stilbazolium derivative crystals of 4-[2-(4-dimethyl
 amino-phenyl)-vinyl]-1-methyl-pyridinium+ bromide&#x2212; (DMSB) single
 crystal: exploration of the growth, molecular structure, linear optical,
 and third order nonlinear properties
;
_journal_issue 36
_journal_name_full 'RSC Advances'
_journal_page_first 24867
_journal_page_last 24877
_journal_paper_doi 10.1039/D3RA04322C
_journal_volume 13
_journal_year 2023
_chemical_formula_moiety 'C16 H19 Br N2'
_chemical_formula_sum 'C16 H19 Br N2'
_chemical_formula_weight 319.24
_space_group_crystal_system monoclinic
_space_group_IT_number 14
_space_group_name_Hall '-P 2ybc'
_space_group_name_H-M_alt 'P 1 21/c 1'
_atom_sites_solution_hydrogens geom
_audit_creation_method SHELXL-2018/3
_audit_update_record
;
2022-07-05 deposited with the CCDC.	2023-08-07 downloaded from the CCDC.
;
_cell_angle_alpha 90
_cell_angle_beta 90.396(2)
_cell_angle_gamma 90
_cell_formula_units_Z 4
_cell_length_a 6.3288(5)
_cell_length_b 7.7010(6)
_cell_length_c 32.103(3)
_cell_measurement_reflns_used 9877
_cell_measurement_temperature 301(2)
_cell_measurement_theta_max 26.82
_cell_measurement_theta_min 2.72
_cell_volume 1564.6(2)
_computing_cell_refinement 'Bruker APEX4/SAINT'
_computing_data_collection 'Bruker APEX4'
_computing_data_reduction 'Bruker APEX4/SAINT'
_computing_molecular_graphics 'Bruker SHELXTL'
_computing_publication_material 'Bruker SHELXTL'
_computing_structure_refinement 'SHELXL-2018/3 (Sheldrick, 2018)'
_computing_structure_solution 'SHELXT 2018/2 (Sheldrick, 2018)'
_diffrn_ambient_temperature 301(2)
_diffrn_measured_fraction_theta_full 0.996
_diffrn_measured_fraction_theta_max 0.996
_diffrn_measurement_device_type 'Bruker D8 QUEST diffractometer with PHOTON II detector'
_diffrn_measurement_method '\f and \w scans'
_diffrn_radiation_type MoK\a
_diffrn_radiation_wavelength 0.71073
_diffrn_reflns_av_R_equivalents 0.0507
_diffrn_reflns_av_unetI/netI 0.0302
_diffrn_reflns_Laue_measured_fraction_full 0.996
_diffrn_reflns_Laue_measured_fraction_max 0.996
_diffrn_reflns_limit_h_max 8
_diffrn_reflns_limit_h_min -8
_diffrn_reflns_limit_k_max 10
_diffrn_reflns_limit_k_min -10
_diffrn_reflns_limit_l_max 42
_diffrn_reflns_limit_l_min -42
_diffrn_reflns_number 39195
_diffrn_reflns_point_group_measured_fraction_full 0.996
_diffrn_reflns_point_group_measured_fraction_max 0.996
_diffrn_reflns_theta_full 25.242
_diffrn_reflns_theta_max 28.306
_diffrn_reflns_theta_min 2.538
_diffrn_source 'i-mu-s microfocus source'
_exptl_absorpt_coefficient_mu 2.617
_exptl_absorpt_correction_T_max 0.7457
_exptl_absorpt_correction_T_min 0.5415
_exptl_absorpt_correction_type multi-scan
_exptl_absorpt_process_details 'SADABS (Bruker)'
_exptl_crystal_colour brown
_exptl_crystal_density_diffrn 1.355
_exptl_crystal_description plate
_exptl_crystal_F_000 656
_exptl_crystal_size_max 0.250
_exptl_crystal_size_mid 0.200
_exptl_crystal_size_min 0.080
_refine_diff_density_max 0.875
_refine_diff_density_min -0.627
_refine_diff_density_rms 0.145
_refine_ls_extinction_method none
_refine_ls_goodness_of_fit_ref 1.066
_refine_ls_hydrogen_treatment constr
_refine_ls_matrix_type full
_refine_ls_number_parameters 175
_refine_ls_number_reflns 3890
_refine_ls_number_restraints 0
_refine_ls_restrained_S_all 1.066
_refine_ls_R_factor_all 0.0837
_refine_ls_R_factor_gt 0.0674
_refine_ls_shift/su_max 0.001
_refine_ls_shift/su_mean 0.000
_refine_ls_structure_factor_coef Fsqd
_refine_ls_weighting_details 'w=1/[\s^2^(Fo^2^)+(0.1257P)^2^+3.3117P] where P=(Fo^2^+2Fc^2^)/3'
_refine_ls_weighting_scheme calc
_refine_ls_wR_factor_gt 0.2068
_refine_ls_wR_factor_ref 0.2231
_reflns_Friedel_coverage 0.000
_reflns_number_gt 3205
_reflns_number_total 3890
_reflns_threshold_expression 'I > 2\s(I)'
_cod_data_source_file d3ra04322c1.cif
_cod_data_source_block DMS_BES_250422_0m_a
_cod_original_sg_symbol_H-M 'P 21/c'
_cod_database_code 7247239
_shelx_shelxl_version_number 2018/3
_shelx_space_group_comment
;
The symmetry employed for this shelxl refinement is uniquely defined
by the following loop, which should always be used as a source of
symmetry information in preference to the above space-group names.
They are only intended as comments.
;
_shelx_estimated_absorpt_t_min 0.561
_shelx_estimated_absorpt_t_max 0.818

loop_
_space_group_symop_operation_xyz
'x, y, z'
'-x, y+1/2, -z+1/2'
'-x, -y, -z'
'x, -y-1/2, z-1/2'

loop_
_atom_site_label
_atom_site_type_symbol
_atom_site_fract_x
_atom_site_fract_y
_atom_site_fract_z
_atom_site_U_iso_or_equiv
_atom_site_adp_type
_atom_site_occupancy
_atom_site_site_symmetry_order
_atom_site_calc_flag
_atom_site_refinement_flags_posn
_atom_site_refinement_flags_adp
_atom_site_refinement_flags_occupancy
_atom_site_disorder_assembly
_atom_site_disorder_group
Br1 Br 0.68473(8) 0.89853(7) 0.57584(2) 0.0488(2) Uani 1 1 d . . . . .
N1 N 1.0908(9) 0.6883(8) 0.47294(18) 0.0719(14) Uani 1 1 d . . . . .
N2 N 0.1031(9) 0.6857(8) 0.19937(17) 0.0717(14) Uani 1 1 d . . . . .
C1 C 0.8432(11) 0.6420(9) 0.4014(2) 0.0657(15) Uani 1 1 d . . . . .
C2 C 0.7789(12) 0.7507(10) 0.4334(2) 0.0737(18) Uani 1 1 d . . . . .
H2 H 0.650934 0.809521 0.431230 0.088 Uiso 1 1 calc R U . . .
C3 C 0.9036(12) 0.7719(10) 0.4682(2) 0.0786(19) Uani 1 1 d . . . . .
H3 H 0.858095 0.845879 0.489228 0.094 Uiso 1 1 calc R U . . .
C4 C 1.1541(13) 0.5803(10) 0.4421(3) 0.079(2) Uani 1 1 d . . . . .
H4 H 1.282614 0.522750 0.444828 0.094 Uiso 1 1 calc R U . . .
C5 C 1.0361(12) 0.5541(10) 0.4075(3) 0.081(2) Uani 1 1 d . . . . .
H5 H 1.082955 0.476625 0.387373 0.097 Uiso 1 1 calc R U . . .
C6 C 0.7222(12) 0.6162(8) 0.3630(2) 0.0698(17) Uani 1 1 d . . . . .
H6 H 0.777220 0.540046 0.343408 0.084 Uiso 1 1 calc R U . . .
C7 C 0.5425(10) 0.6917(8) 0.3541(2) 0.0638(15) Uani 1 1 d . . . . .
H7 H 0.482839 0.759646 0.374847 0.077 Uiso 1 1 calc R U . . .
C8 C 0.4263(10) 0.6802(8) 0.31493(19) 0.0588(13) Uani 1 1 d . . . . .
C9 C 0.5018(11) 0.5910(8) 0.2802(2) 0.0651(16) Uani 1 1 d . . . . .
H9 H 0.627292 0.528874 0.282670 0.078 Uiso 1 1 calc R U . . .
C10 C 0.3957(10) 0.5918(8) 0.2422(2) 0.0628(15) Uani 1 1 d . . . . .
H10 H 0.450763 0.530461 0.219830 0.075 Uiso 1 1 calc R U . . .
C11 C 0.2090(10) 0.6830(8) 0.23732(18) 0.0588(13) Uani 1 1 d . . . . .
C12 C 0.1270(11) 0.7684(9) 0.2723(2) 0.0665(15) Uani 1 1 d . . . . .
H12 H -0.001973 0.825737 0.270084 0.080 Uiso 1 1 calc R U . . .
C13 C 0.2349(10) 0.7688(8) 0.3100(2) 0.0653(15) Uani 1 1 d . . . . .
H13 H 0.178890 0.829182 0.332429 0.078 Uiso 1 1 calc R U . . .
C14 C 1.2262(13) 0.7225(12) 0.5098(3) 0.090(2) Uani 1 1 d . . . . .
H14A H 1.296432 0.617242 0.517939 0.135 Uiso 1 1 calc R U . . .
H14B H 1.140563 0.763339 0.532294 0.135 Uiso 1 1 calc R U . . .
H14C H 1.329559 0.808991 0.502945 0.135 Uiso 1 1 calc R U . . .
C15 C -0.1004(11) 0.7657(11) 0.1953(2) 0.0781(19) Uani 1 1 d . . . . .
H15A H -0.164622 0.730686 0.169424 0.117 Uiso 1 1 calc R U . . .
H15B H -0.084638 0.889673 0.195638 0.117 Uiso 1 1 calc R U . . .
H15C H -0.188319 0.730364 0.218001 0.117 Uiso 1 1 calc R U . . .
C16 C 0.2003(15) 0.6157(11) 0.1627(3) 0.087(2) Uani 1 1 d . . . . .
H16A H 0.107843 0.631788 0.139216 0.130 Uiso 1 1 calc R U . . .
H16B H 0.226494 0.493970 0.166664 0.130 Uiso 1 1 calc R U . . .
H16C H 0.331525 0.674495 0.157831 0.130 Uiso 1 1 calc R U . . .

loop_
_atom_site_aniso_label
_atom_site_aniso_U_11
_atom_site_aniso_U_22
_atom_site_aniso_U_33
_atom_site_aniso_U_23
_atom_site_aniso_U_13
_atom_site_aniso_U_12
Br1 0.0532(4) 0.0516(3) 0.0414(3) -0.00329(19) -0.0014(2) 0.0160(2)
N1 0.078(4) 0.067(3) 0.071(3) 0.002(3) -0.003(3) 0.007(3)
N2 0.074(3) 0.084(4) 0.058(3) -0.005(3) 0.003(2) 0.011(3)
C1 0.075(4) 0.060(3) 0.061(4) 0.001(3) 0.007(3) 0.003(3)
C2 0.077(4) 0.073(4) 0.071(4) -0.007(3) 0.000(3) 0.015(3)
C3 0.081(5) 0.081(5) 0.073(4) -0.006(4) 0.005(4) 0.014(4)
C4 0.080(5) 0.079(5) 0.077(5) -0.002(4) -0.004(4) 0.019(4)
C5 0.080(5) 0.079(4) 0.083(5) -0.012(4) -0.010(4) 0.025(4)
C6 0.076(4) 0.065(4) 0.068(4) -0.006(3) -0.003(3) 0.011(3)
C7 0.070(4) 0.059(3) 0.062(3) -0.004(3) 0.005(3) 0.000(3)
C8 0.062(3) 0.054(3) 0.060(3) 0.001(3) 0.005(3) 0.003(3)
C9 0.058(3) 0.063(4) 0.074(4) -0.009(3) 0.004(3) 0.004(3)
C10 0.060(3) 0.060(3) 0.068(4) -0.011(3) 0.006(3) 0.002(3)
C11 0.065(3) 0.055(3) 0.056(3) 0.002(3) 0.005(3) -0.001(3)
C12 0.066(4) 0.065(4) 0.068(4) -0.001(3) 0.005(3) 0.008(3)
C13 0.072(4) 0.064(3) 0.060(3) -0.005(3) 0.007(3) 0.007(3)
C14 0.091(5) 0.097(6) 0.082(5) -0.001(4) -0.017(4) 0.002(4)
C15 0.071(4) 0.089(5) 0.074(4) 0.007(4) 0.002(3) 0.005(4)
C16 0.097(6) 0.096(6) 0.068(5) -0.015(4) 0.004(4) 0.014(4)

loop_
_atom_type_symbol
_atom_type_description
_atom_type_scat_dispersion_real
_atom_type_scat_dispersion_imag
_atom_type_scat_source
C C 0.0033 0.0016 'International Tables Vol C Tables 4.2.6.8 and 6.1.1.4'
H H 0.0000 0.0000 'International Tables Vol C Tables 4.2.6.8 and 6.1.1.4'
Br Br -0.2901 2.4595 'International Tables Vol C Tables 4.2.6.8 and 6.1.1.4'
N N 0.0061 0.0033 'International Tables Vol C Tables 4.2.6.8 and 6.1.1.4'

loop_
_geom_angle_atom_site_label_1
_geom_angle_atom_site_label_2
_geom_angle_atom_site_label_3
_geom_angle
_geom_angle_site_symmetry_1
_geom_angle_site_symmetry_3
_geom_angle_publ_flag
C3 N1 C4 118.2(6) . . ?
C3 N1 C14 120.4(6) . . ?
C4 N1 C14 121.3(6) . . ?
C11 N2 C15 121.1(6) . . ?
C11 N2 C16 120.4(6) . . ?
C15 N2 C16 118.4(6) . . ?
C2 C1 C5 116.4(7) . . ?
C2 C1 C6 123.5(7) . . ?
C5 C1 C6 120.2(6) . . ?
C3 C2 C1 120.3(7) . . ?
N1 C3 C2 122.1(7) . . ?
C5 C4 N1 121.9(7) . . ?
C4 C5 C1 121.2(7) . . ?
C7 C6 C1 125.2(7) . . ?
C6 C7 C8 126.7(6) . . ?
C9 C8 C13 116.8(6) . . ?
C9 C8 C7 123.1(6) . . ?
C13 C8 C7 120.1(6) . . ?
C10 C9 C8 122.2(6) . . ?
C11 C10 C9 120.7(6) . . ?
C10 C11 N2 121.0(6) . . ?
C10 C11 C12 117.9(6) . . ?
N2 C11 C12 121.1(6) . . ?
C13 C12 C11 121.1(6) . . ?
C12 C13 C8 121.3(6) . . ?

loop_
_geom_bond_atom_site_label_1
_geom_bond_atom_site_label_2
_geom_bond_distance
_geom_bond_site_symmetry_2
_geom_bond_publ_flag
N1 C3 1.356(9) . ?
N1 C4 1.356(9) . ?
N1 C14 1.479(9) . ?
N2 C11 1.387(8) . ?
N2 C15 1.433(9) . ?
N2 C16 1.436(9) . ?
C1 C2 1.389(10) . ?
C1 C5 1.409(10) . ?
C1 C6 1.459(10) . ?
C2 C3 1.374(10) . ?
C4 C5 1.348(11) . ?
C6 C7 1.308(10) . ?
C7 C8 1.454(9) . ?
C8 C9 1.395(9) . ?
C8 C13 1.399(9) . ?
C9 C10 1.389(10) . ?
C10 C11 1.382(9) . ?
C11 C12 1.403(8) . ?
C12 C13 1.386(9) . ?
